data_2001644
loop_
_publ_author_name
'Brown, D. M.'
'Lin, P. K. T.'
'Van Meervelt, L.'

_publ_section_title
;
 Structure of 4-nitrobenzyl
 <i>N</i>-(4-nitrobenzyloxy)trifluoroacetimidate
;
_journal_issue 6
_journal_name_full 'Acta Crystallographica Section C'
_journal_page_first 1209
_journal_page_last 1211
_journal_paper_doi 10.1107/S0108270192013271
_journal_volume 49
_journal_year 1993
_chemical_formula_sum 'C16 H12 F3 N3 O6'
_chemical_formula_weight 399.3
_space_group_IT_number 2
_space_group_name_Hall '-P 1'
_space_group_name_H-M_alt 'P -1'
_symmetry_cell_setting triclinic
_symmetry_space_group_name_Hall '-P 1'
_symmetry_space_group_name_H-M 'P -1'
_atom_type_scat_source IntTabIV
_cell_angle_alpha 95.680(10)
_cell_angle_beta 103.20(2)
_cell_angle_gamma 107.62(2)
_cell_formula_units_Z 2
_cell_length_a 7.3330(10)
_cell_length_b 8.3390(10)
_cell_length_c 15.616(4)
_cell_measurement_reflns_used 20
_cell_measurement_temperature 289
_cell_measurement_theta_max 18
_cell_measurement_theta_min 7
_cell_volume 871.4(3)
_diffrn_measurement_device 'Siemens P4-PC'
_diffrn_measurement_method 2\q/\q
_diffrn_radiation_type CuK\a
_diffrn_radiation_wavelength 1.54184
_diffrn_reflns_av_R_equivalents 0.0226
_diffrn_reflns_limit_h_max 7
_diffrn_reflns_limit_h_min -1
_diffrn_reflns_limit_k_max 8
_diffrn_reflns_limit_k_min -8
_diffrn_reflns_limit_l_max 15
_diffrn_reflns_limit_l_min -15
_diffrn_reflns_number 2325
_diffrn_reflns_theta_max 50.25
_diffrn_standards_decay_% 6
_diffrn_standards_interval_count 100
_diffrn_standards_number 3
_exptl_absorpt_coefficient_mu 1.175
_exptl_absorpt_correction_type none
_exptl_crystal_colour White
_exptl_crystal_density_diffrn 1.522
_exptl_crystal_description Parallelepiped
_exptl_crystal_size_max 0.35
_exptl_crystal_size_mid 0.15
_exptl_crystal_size_min 0.10
_refine_diff_density_max 0.50
_refine_diff_density_min -0.29
_refine_ls_goodness_of_fit_obs 1.02
_refine_ls_hydrogen_treatment
;Riding model for H atoms: C-H 0.96 \%A,
fixed U~iso~ 0.08 \%A^2^
;
_refine_ls_number_parameters 253
_refine_ls_number_reflns 1485
_refine_ls_R_factor_obs 0.0709
_refine_ls_shift/esd_max 0.002
_refine_ls_structure_factor_coef F
_refine_ls_weighting_scheme unit
_refine_ls_wR_factor_obs 0.0637
_reflns_number_observed 1485
_reflns_number_total 1790
_reflns_observed_criterion F>4\s(F)
_cod_data_source_file li1038.cif
_cod_data_source_block li1038_structure_1_of_1
_cod_original_cell_volume 871.4(4)
_cod_database_code 2001644

loop_
_space_group_symop_id
_space_group_symop_operation_xyz
1 x,y,z
2 -x,-y,-z

loop_
_atom_site_label
_atom_site_fract_x
_atom_site_fract_y
_atom_site_fract_z
_atom_site_U_iso_or_equiv
C(1) .2936(10) .0744(7) .0574(4) .055(3)
O(2) .3297(7) .0876(5) .1519(3) .059(2)
N(3) .3842(8) .2617(6) .1864(3) .057(3)
C(4) .4144(9) .2916(7) .2695(4) .051(3)
O(5) .4159(7) .1947(5) .3330(3) .073(2)
C(6) .2740(10) .0232(7) .3144(4) .055(3)
C(7) .2576(8) -.1059(7) .0151(4) .046(3)
C(8) .1750(9) -.1517(8) -.0769(4) .055(3)
C(9) .1404(9) -.3136(8) -.1219(4) .056(3)
C(10) .1884(9) -.4308(7) -.0724(4) .050(3)
C(11) .2721(9) -.3905(8) .0192(4) .053(3)
C(12) .3057(9) -.2269(8) .0622(4) .053(3)
N(13) .1483(10) -.6048(7) -.1198(4) .068(3)
O(14) .0463(10) -.6459(6) -.1957(4) .116(3)
O(15) .2159(10) -.6988(7) -.0797(4) .108(3)
C(16) .4804(14) .4786(9) .3125(6) .077(4)
F(1) .3715(10) .5080(6) .3600(5) .177(4)
F(2) .6531(9) .5256(6) .3694(5) .162(4)
F(3) .4936(13) .5802(6) .2585(4) .204(5)
C(17) .2479(8) -.0230(7) .4035(4) .045(3)
C(18) .1667(9) -.1951(7) .4069(4) .056(3)
C(19) .1341(10) -.2434(8) .4844(4) .059(3)
C(20) .1834(9) -.1214(8) .5586(4) .047(3)
C(21) .2628(9) .0491(8) .5576(4) .056(3)
C(22) .2962(9) .0986(7) .4787(4) .051(3)
N(23) .1450(9) -.1723(9) .6429(4) .068(3)
O(24) .0574(10) -.3218(8) .6410(3) .112(3)
O(25) .2031(9) -.0636(7) .7094(3) .097(3)
H(1A) .1788 .1057 .0340 ?
H(1B) .4071 .1500 .0440 ?
H(6A) .1492 .0194 .2764 ?
H(6B) .3234 -.0554 .2856 ?
H(8A) .1414 -.0688 -.1100 ?
H(9A) .0847 -.3439 -.1856 ?
H(11A) .3059 -.4737 .0520 ?
H(12A) .3633 -.1965 .1258 ?
H(18A) .1333 -.2802 .3545 ?
H(19A) .0772 -.3623 .4868 ?
H(21A) .2947 .1329 .6104 ?
H(22A) .3531 .2176 .4766 ?

loop_
_geom_angle_atom_site_label_1
_geom_angle_atom_site_label_2
_geom_angle_atom_site_label_3
_geom_angle
_geom_angle_publ_flag
O(2) C(1) C(7) 109.8(5) yes
O(2) N(3) C(4) 112.8(5) yes
N(3) C(4) C(16) 116.0(6) yes
C(4) O(5) C(6) 119.7(4) yes
C(1) C(7) C(8) 117.4(6) yes
C(8) C(7) C(12) 118.7(6) yes
C(8) C(9) C(10) 117.8(5) yes
C(9) C(10) N(13) 118.1(5) yes
C(10) C(11) C(12) 118.1(6) yes
C(10) N(13) O(14) 118.1(6) yes
O(14) N(13) O(15) 123.7(6) yes
C(4) C(16) F(2) 111.3(7) yes
C(4) C(16) F(3) 114.4(7) yes
F(2) C(16) F(3) 106.1(7) yes
C(6) C(17) C(22) 122.5(5) yes
C(17) C(18) C(19) 120.2(5) yes
C(19) C(20) C(21) 122.1(6) yes
C(21) C(20) N(23) 118.1(5) yes
C(17) C(22) C(21) 119.9(5) yes
C(20) N(23) O(25) 118.6(6) yes
C(1) O(2) N(3) 105.9(4) yes
N(3) C(4) O(5) 134.1(5) yes
O(5) C(4) C(16) 109.7(6) yes
O(5) C(6) C(17) 107.1(4) yes
C(1) C(7) C(12) 123.8(5) yes
C(7) C(8) C(9) 121.5(6) yes
C(9) C(10) C(11) 122.6(6) yes
C(11) C(10) N(13) 119.3(6) yes
C(7) C(12) C(11) 121.2(5) yes
C(10) N(13) O(15) 118.1(5) yes
C(4) C(16) F(1) 112.8(7) yes
F(1) C(16) F(2) 102.7(7) yes
F(1) C(16) F(3) 108.8(9) yes
C(6) C(17) C(18) 117.7(5) yes
C(18) C(17) C(22) 119.8(6) yes
C(18) C(19) C(20) 119.4(6) yes
C(19) C(20) N(23) 119.8(6) yes
C(20) C(21) C(22) 118.6(5) yes
C(20) N(23) O(24) 117.6(6) yes
O(24) N(23) O(25) 123.7(7) yes

loop_
_geom_bond_atom_site_label_1
_geom_bond_atom_site_label_2
_geom_bond_distance
_geom_bond_publ_flag
C(1) O(2) 1.425(7) yes
O(2) N(3) 1.397(6) yes
C(4) O(5) 1.340(8) yes
O(5) C(6) 1.447(6) yes
C(7) C(8) 1.390(8) yes
C(8) C(9) 1.380(9) yes
C(10) C(11) 1.383(8) yes
C(11) C(12) 1.383(9) yes
N(13) O(15) 1.200(9) yes
C(16) F(2) 1.290(10) yes
C(17) C(18) 1.389(8) yes
C(18) C(19) 1.361(9) yes
C(20) C(21) 1.367(9) yes
C(21) C(22) 1.388(9) yes
N(23) O(25) 1.208(8) yes
C(1) C(7) 1.500(9) yes
N(3) C(4) 1.252(9) yes
C(4) C(16) 1.518(9) yes
C(6) C(17) 1.518(9) yes
C(7) C(12) 1.388(10) yes
C(9) C(10) 1.382(10) yes
C(10) N(13) 1.474(8) yes
N(13) O(14) 1.201(8) yes
C(16) F(1) 1.266(14) yes
C(16) F(3) 1.251(10) yes
C(17) C(22) 1.374(8) yes
C(19) C(20) 1.365(8) yes
C(20) N(23) 1.484(9) yes
N(23) O(24) 1.211(9) yes
